data_7128371
loop_
_publ_author_name
'Kobayashi, Ryosuke'
'Yumura, Takashi'
'Imoto, Hiroaki'
'Naka, Kensuke'

_publ_section_title
;
 Homo- and hetero-metallophilicity-driven synthesis of highly emissive and
 stimuli-responsive Au(I)-Cu(I) double salts.
;
_journal_issue 44
_journal_name_full 'Chemical communications (Cambridge, England)'
_journal_page_first 5382
_journal_page_last 5385
_journal_paper_doi 10.1039/d1cc01316e
_journal_volume 57
_journal_year 2021
_chemical_formula_moiety 'C50 H44 Au2 Cl4 Cu2 P4, 2(C H2 Cl2)'
_chemical_formula_sum 'C52 H48 Au2 Cl8 Cu2 P4'
_chemical_formula_weight 1601.39
_space_group_crystal_system triclinic
_space_group_IT_number 2
_space_group_name_Hall '-P 1'
_space_group_name_H-M_alt 'P -1'
_atom_sites_solution_hydrogens geom
_atom_sites_solution_primary dual
_audit_creation_date 2020-10-11
_audit_creation_method
;
Olex2 1.3-ac4
(compiled 2019.04.23 svn.r3594 for Rigaku Oxford Diffraction, GUI svn.r5739)
;
_audit_update_record
;
2021-02-24 deposited with the CCDC.	2021-04-29 downloaded from the CCDC.
;
_cell_angle_alpha 110.431(6)
_cell_angle_beta 111.146(5)
_cell_angle_gamma 98.196(4)
_cell_formula_units_Z 1
_cell_length_a 9.9269(3)
_cell_length_b 12.6985(8)
_cell_length_c 13.1817(8)
_cell_measurement_reflns_used 3700
_cell_measurement_temperature 93.15
_cell_measurement_theta_max 29.4510
_cell_measurement_theta_min 2.8050
_cell_volume 1382.04(17)
_computing_cell_refinement 'CrysAlisPro 1.171.41.80a (Rigaku OD, 2020)'
_computing_data_collection 'CrysAlisPro 1.171.41.80a (Rigaku OD, 2020)'
_computing_data_reduction 'CrysAlisPro 1.171.41.80a (Rigaku OD, 2020)'
_computing_molecular_graphics 'Olex2 (Dolomanov et al., 2009)'
_computing_publication_material 'Olex2 (Dolomanov et al., 2009)'
_computing_structure_refinement 'ShelXL (Sheldrick, 2015)'
_computing_structure_solution 'ShelXT (Sheldrick, 2015)'
_diffrn_ambient_temperature 93.15
_diffrn_detector 'CCD area detector'
_diffrn_detector_area_resol_mean 6.83
_diffrn_detector_type 'Rigaku Mercury area detector'
_diffrn_measured_fraction_theta_full 0.999
_diffrn_measured_fraction_theta_max 0.999
_diffrn_measurement_details
;
List of Runs (angles in degrees, time in seconds):

  # Type    Start    End  Width  t~exp~   \w     \q     \k     \f   Frames
#--------------------------------------------------------------------------
  1  \w     88.00 113.00   0.50    4.50    --   30.00  54.00-180.00   50
  2  \w      3.00  37.00   0.50    4.50    --   30.00  54.00 -60.00   68
  3  \w    -64.00 118.00   0.50    4.50    --   30.00  54.00  30.00  364
  4  \w    -69.00  15.00   0.50    4.50    --   30.00  54.00-180.00  168
;
_diffrn_measurement_device 'fixed-chi diffractometer'
_diffrn_measurement_device_type 'Rigaku XtaLAB mini'
_diffrn_measurement_method '\w scans'
_diffrn_orient_matrix_type 'CrysAlisPro convention (1999,Acta A55,543-557)'
_diffrn_orient_matrix_UB_11 0.0130969000
_diffrn_orient_matrix_UB_12 0.0319187000
_diffrn_orient_matrix_UB_13 0.0605884000
_diffrn_orient_matrix_UB_21 0.0211555000
_diffrn_orient_matrix_UB_22 0.0538919000
_diffrn_orient_matrix_UB_23 -0.0035513000
_diffrn_orient_matrix_UB_31 -0.0765613000
_diffrn_orient_matrix_UB_32 0.0001207000
_diffrn_orient_matrix_UB_33 -0.0204157000
_diffrn_radiation_monochromator 'curved graphite'
_diffrn_radiation_probe x-ray
_diffrn_radiation_type 'Mo K\a'
_diffrn_radiation_wavelength 0.71073
_diffrn_reflns_av_R_equivalents 0.0305
_diffrn_reflns_av_unetI/netI 0.0464
_diffrn_reflns_Laue_measured_fraction_full 0.999
_diffrn_reflns_Laue_measured_fraction_max 0.999
_diffrn_reflns_limit_h_max 12
_diffrn_reflns_limit_h_min -12
_diffrn_reflns_limit_k_max 15
_diffrn_reflns_limit_k_min -15
_diffrn_reflns_limit_l_max 16
_diffrn_reflns_limit_l_min -16
_diffrn_reflns_number 8184
_diffrn_reflns_point_group_measured_fraction_full 0.999
_diffrn_reflns_point_group_measured_fraction_max 0.999
_diffrn_reflns_theta_full 25.242
_diffrn_reflns_theta_max 26.373
_diffrn_reflns_theta_min 2.808
_diffrn_source 'Sealed X-ray tube'
_diffrn_source_type 'Sealed X-ray tube'
_exptl_absorpt_coefficient_mu 6.588
_exptl_absorpt_correction_T_max 0.687
_exptl_absorpt_correction_T_min 0.271
_exptl_absorpt_correction_type analytical
_exptl_absorpt_process_details
;
CrysAlisPro 1.171.41.80a (Rigaku Oxford Diffraction, 2020)
Analytical numeric absorption correction using a multifaceted crystal
model based on expressions derived by R.C. Clark & J.S. Reid.
(Clark, R. C. & Reid, J. S. (1995). Acta Cryst. A51, 887-897)
Empirical absorption correction using spherical harmonics,
implemented in SCALE3 ABSPACK scaling algorithm.
;
_exptl_crystal_colour colourless
_exptl_crystal_colour_primary colourless
_exptl_crystal_density_diffrn 1.924
_exptl_crystal_description needle
_exptl_crystal_F_000 772
_exptl_crystal_size_max 0.37
_exptl_crystal_size_mid 0.08
_exptl_crystal_size_min 0.07
_refine_diff_density_max 1.933
_refine_diff_density_min -0.986
_refine_diff_density_rms 0.145
_refine_ls_extinction_method none
_refine_ls_goodness_of_fit_ref 1.025
_refine_ls_hydrogen_treatment constr
_refine_ls_matrix_type full
_refine_ls_number_parameters 307
_refine_ls_number_reflns 5662
_refine_ls_number_restraints 0
_refine_ls_restrained_S_all 1.025
_refine_ls_R_factor_all 0.0351
_refine_ls_R_factor_gt 0.0281
_refine_ls_shift/su_max 0.002
_refine_ls_shift/su_mean 0.000
_refine_ls_structure_factor_coef Fsqd
_refine_ls_weighting_details 'w=1/[\s^2^(Fo^2^)+(0.0304P)^2^+0.4348P] where P=(Fo^2^+2Fc^2^)/3'
_refine_ls_weighting_scheme calc
_refine_ls_wR_factor_gt 0.0626
_refine_ls_wR_factor_ref 0.0659
_reflns_Friedel_coverage 0.000
_reflns_number_gt 5014
_reflns_number_total 5662
_reflns_threshold_expression 'I > 2\s(I)'
_cod_data_source_file d1cc01316e2.cif
_cod_data_source_block P-AuCuCl_a
_cod_depositor_comments 'Adding full bibliography for 7128370--7128375.cif.'
_cod_original_cell_volume 1382.04(14)
_cod_database_code 7128371
_shelx_shelxl_version_number 2018/3
_chemical_oxdiff_formula Au2Cu2Cl4P4C50H44
_shelx_space_group_comment
;
The symmetry employed for this shelxl refinement is uniquely defined
by the following loop, which should always be used as a source of
symmetry information in preference to the above space-group names.
They are only intended as comments.
;
_shelx_estimated_absorpt_t_max 0.656
_shelx_estimated_absorpt_t_min 0.194
_diffrn_oxdiff_digest_frames
;
012159d6e4ccdaed76ce37ed5e7a4af153006505ce4
;
_reflns_odcompleteness_completeness 99.89
_reflns_odcompleteness_iscentric 1
_reflns_odcompleteness_theta 26.32
_olex2_refinement_description
;
1. Fixed Uiso
 At 1.2 times of:
  All C(H) groups, All C(H,H) groups
2.a Secondary CH2 refined with riding coordinates:
 C25(H25A,H25B), C26(H26A,H26B)
2.b Aromatic/amide H refined with riding coordinates:
 C12(H12), C20(H20), C14(H14), C11(H11), C15(H15), C21(H21), C8(H8), C2(H2),
 C16(H16), C5(H5), C6(H6), C18(H18), C17(H17), C24(H24), C22(H22), C4(H4),
 C10(H10), C9(H9), C23(H23), C3(H3)
;
_olex2_submission_special_instructions 'No special instructions were received'
_oxdiff_exptl_absorpt_empirical_details
;
Empirical correction (ABSPACK) includes:
- Absorption correction using spherical harmonics
- Frame scaling
;
_oxdiff_exptl_absorpt_empirical_full_max 1.138
_oxdiff_exptl_absorpt_empirical_full_min 0.938

loop_
_space_group_symop_operation_xyz
'x, y, z'
'-x, -y, -z'

loop_
_atom_site_label
_atom_site_type_symbol
_atom_site_fract_x
_atom_site_fract_y
_atom_site_fract_z
_atom_site_U_iso_or_equiv
_atom_site_adp_type
_atom_site_occupancy
_atom_site_site_symmetry_order
_atom_site_calc_flag
_atom_site_refinement_flags_posn
_atom_site_refinement_flags_adp
_atom_site_refinement_flags_occupancy
_atom_site_disorder_assembly
_atom_site_disorder_group
Au1 Au 0.57684(2) 0.62814(2) 0.53136(2) 0.01256(6) Uani 1 1 d . . . . .
Cu1 Cu 0.87735(6) 0.76739(5) 0.64868(5) 0.01857(13) Uani 1 1 d . . . . .
P1 P 0.60909(12) 0.54415(10) 0.35766(10) 0.0120(2) Uani 1 1 d . . . . .
P2 P 0.52049(12) 0.29358(10) 0.33371(10) 0.0118(2) Uani 1 1 d . . . . .
Cl2 Cl 0.82756(13) 0.92722(11) 0.66327(11) 0.0230(2) Uani 1 1 d . . . . .
Cl1 Cl 0.94653(13) 0.61721(11) 0.64868(11) 0.0231(2) Uani 1 1 d . . . . .
Cl4 Cl 0.30454(19) 0.77689(16) 0.21170(16) 0.0511(4) Uani 1 1 d . . . . .
Cl3 Cl 0.2144(2) 0.79538(16) -0.01636(17) 0.0529(4) Uani 1 1 d . . . . .
C12 C 0.2963(5) 0.4981(4) 0.2376(4) 0.0175(9) Uani 1 1 d . . . . .
H12 H 0.298947 0.523156 0.315351 0.021 Uiso 1 1 calc R . . . .
C7 C 0.4301(5) 0.5002(4) 0.2261(4) 0.0145(9) Uani 1 1 d . . . . .
C25 C 0.6641(5) 0.4098(4) 0.3433(4) 0.0129(8) Uani 1 1 d . . . . .
H25A H 0.761270 0.429404 0.413942 0.016 Uiso 1 1 calc R . . . .
H25B H 0.680625 0.379695 0.270067 0.016 Uiso 1 1 calc R . . . .
C19 C 0.3943(5) 0.2082(4) 0.1735(4) 0.0149(9) Uani 1 1 d . . . . .
C20 C 0.2398(5) 0.1938(4) 0.1295(4) 0.0195(10) Uani 1 1 d . . . . .
H20 H 0.199334 0.231181 0.182635 0.023 Uiso 1 1 calc R . . . .
C1 C 0.7463(5) 0.6331(4) 0.3352(4) 0.0149(9) Uani 1 1 d . . . . .
C14 C 0.5796(5) 0.1421(4) 0.4412(4) 0.0180(10) Uani 1 1 d . . . . .
H14 H 0.497954 0.155149 0.460184 0.022 Uiso 1 1 calc R . . . .
C13 C 0.6242(5) 0.1985(4) 0.3782(4) 0.0126(8) Uani 1 1 d . . . . .
C11 C 0.1588(5) 0.4598(4) 0.1365(4) 0.0239(10) Uani 1 1 d . . . . .
H11 H 0.067605 0.457626 0.145140 0.029 Uiso 1 1 calc R . . . .
C15 C 0.6557(5) 0.0672(4) 0.4753(5) 0.0204(10) Uani 1 1 d . . . . .
H15 H 0.626170 0.029611 0.518229 0.024 Uiso 1 1 calc R . . . .
C21 C 0.1444(5) 0.1244(5) 0.0075(4) 0.0242(11) Uani 1 1 d . . . . .
H21 H 0.038444 0.113534 -0.022195 0.029 Uiso 1 1 calc R . . . .
C8 C 0.4256(5) 0.4649(4) 0.1112(4) 0.0200(10) Uani 1 1 d . . . . .
H8 H 0.516447 0.466300 0.102187 0.024 Uiso 1 1 calc R . . . .
C2 C 0.8827(5) 0.6112(4) 0.3446(4) 0.0164(9) Uani 1 1 d . . . . .
H2 H 0.907987 0.550170 0.366224 0.020 Uiso 1 1 calc R . . . .
C16 C 0.7737(5) 0.0472(4) 0.4473(4) 0.0182(9) Uani 1 1 d . . . . .
H16 H 0.824291 -0.004925 0.469919 0.022 Uiso 1 1 calc R . . . .
C5 C 0.8105(6) 0.7904(4) 0.2829(4) 0.0236(11) Uani 1 1 d . . . . .
H5 H 0.786125 0.851881 0.261730 0.028 Uiso 1 1 calc R . . . .
C6 C 0.7099(6) 0.7237(4) 0.3049(4) 0.0217(10) Uani 1 1 d . . . . .
H6 H 0.617525 0.739651 0.299330 0.026 Uiso 1 1 calc R . . . .
C18 C 0.7447(5) 0.1785(4) 0.3519(4) 0.0162(9) Uani 1 1 d . . . . .
H18 H 0.776211 0.216788 0.310222 0.019 Uiso 1 1 calc R . . . .
C17 C 0.8184(5) 0.1037(4) 0.3858(4) 0.0196(10) Uani 1 1 d . . . . .
H17 H 0.900191 0.090450 0.367078 0.024 Uiso 1 1 calc R . . . .
C24 C 0.4519(6) 0.1548(4) 0.0937(4) 0.0233(10) Uani 1 1 d . . . . .
H24 H 0.557804 0.165295 0.122961 0.028 Uiso 1 1 calc R . . . .
C22 C 0.2019(6) 0.0717(4) -0.0702(4) 0.0244(11) Uani 1 1 d . . . . .
H22 H 0.135820 0.024827 -0.153417 0.029 Uiso 1 1 calc R . . . .
C4 C 0.9462(6) 0.7680(4) 0.2915(4) 0.0225(10) Uani 1 1 d . . . . .
H4 H 1.014137 0.813872 0.276240 0.027 Uiso 1 1 calc R . . . .
C10 C 0.1541(5) 0.4247(5) 0.0235(4) 0.0259(11) Uani 1 1 d . . . . .
H10 H 0.059764 0.398400 -0.045656 0.031 Uiso 1 1 calc R . . . .
C9 C 0.2874(6) 0.4278(5) 0.0109(4) 0.0265(11) Uani 1 1 d . . . . .
H9 H 0.283867 0.404448 -0.066976 0.032 Uiso 1 1 calc R . . . .
C23 C 0.3567(6) 0.0866(5) -0.0277(4) 0.0271(11) Uani 1 1 d . . . . .
H23 H 0.396720 0.050240 -0.081591 0.033 Uiso 1 1 calc R . . . .
C3 C 0.9820(5) 0.6785(4) 0.3225(4) 0.0229(10) Uani 1 1 d . . . . .
H3 H 1.074777 0.663060 0.328551 0.028 Uiso 1 1 calc R . . . .
C26 C 0.3113(8) 0.8723(5) 0.1432(6) 0.0482(16) Uani 1 1 d . . . . .
H26A H 0.418492 0.912565 0.167808 0.058 Uiso 1 1 calc R . . . .
H26B H 0.264652 0.933385 0.171499 0.058 Uiso 1 1 calc R . . . .

loop_
_atom_site_aniso_label
_atom_site_aniso_U_11
_atom_site_aniso_U_22
_atom_site_aniso_U_33
_atom_site_aniso_U_23
_atom_site_aniso_U_13
_atom_site_aniso_U_12
Au1 0.01369(9) 0.01179(9) 0.01353(9) 0.00488(7) 0.00810(7) 0.00359(7)
Cu1 0.0143(3) 0.0187(3) 0.0233(3) 0.0101(3) 0.0083(2) 0.0039(2)
P1 0.0142(5) 0.0111(5) 0.0137(6) 0.0053(5) 0.0092(4) 0.0041(4)
P2 0.0130(5) 0.0110(5) 0.0136(5) 0.0054(5) 0.0082(4) 0.0039(4)
Cl2 0.0193(5) 0.0234(6) 0.0302(6) 0.0157(6) 0.0107(5) 0.0077(5)
Cl1 0.0223(6) 0.0227(6) 0.0296(6) 0.0139(5) 0.0137(5) 0.0092(5)
Cl4 0.0479(9) 0.0536(10) 0.0582(11) 0.0276(9) 0.0259(8) 0.0182(8)
Cl3 0.0579(10) 0.0583(11) 0.0647(11) 0.0314(10) 0.0435(9) 0.0231(9)
C12 0.022(2) 0.018(2) 0.016(2) 0.009(2) 0.0100(19) 0.008(2)
C7 0.016(2) 0.011(2) 0.014(2) 0.0045(19) 0.0047(18) 0.0036(18)
C25 0.014(2) 0.011(2) 0.016(2) 0.0065(19) 0.0079(18) 0.0050(18)
C19 0.017(2) 0.013(2) 0.017(2) 0.0082(19) 0.0080(18) 0.0045(18)
C20 0.021(2) 0.023(3) 0.015(2) 0.008(2) 0.0085(19) 0.007(2)
C1 0.015(2) 0.013(2) 0.013(2) 0.0024(19) 0.0075(18) -0.0012(18)
C14 0.014(2) 0.019(2) 0.026(3) 0.012(2) 0.013(2) 0.0049(19)
C13 0.012(2) 0.010(2) 0.018(2) 0.0083(19) 0.0068(18) 0.0049(17)
C11 0.021(2) 0.026(3) 0.022(3) 0.008(2) 0.009(2) 0.008(2)
C15 0.021(2) 0.017(2) 0.032(3) 0.016(2) 0.015(2) 0.007(2)
C21 0.013(2) 0.030(3) 0.023(3) 0.012(2) 0.002(2) -0.001(2)
C8 0.022(2) 0.019(2) 0.015(2) 0.003(2) 0.009(2) 0.004(2)
C2 0.017(2) 0.016(2) 0.015(2) 0.005(2) 0.0075(18) 0.0041(19)
C16 0.016(2) 0.014(2) 0.021(2) 0.007(2) 0.0059(19) 0.0047(19)
C5 0.038(3) 0.014(2) 0.024(3) 0.009(2) 0.019(2) 0.005(2)
C6 0.028(3) 0.015(2) 0.024(3) 0.006(2) 0.016(2) 0.007(2)
C18 0.019(2) 0.017(2) 0.016(2) 0.007(2) 0.0109(19) 0.0058(19)
C17 0.014(2) 0.024(3) 0.025(3) 0.011(2) 0.011(2) 0.010(2)
C24 0.023(2) 0.024(3) 0.020(3) 0.005(2) 0.009(2) 0.010(2)
C22 0.029(3) 0.022(3) 0.016(2) 0.007(2) 0.007(2) 0.005(2)
C4 0.031(3) 0.016(2) 0.016(2) 0.001(2) 0.015(2) -0.003(2)
C10 0.020(2) 0.027(3) 0.020(3) 0.008(2) 0.001(2) 0.003(2)
C9 0.028(3) 0.034(3) 0.013(2) 0.007(2) 0.009(2) 0.006(2)
C23 0.034(3) 0.026(3) 0.015(2) 0.002(2) 0.010(2) 0.010(2)
C3 0.016(2) 0.027(3) 0.020(3) 0.006(2) 0.009(2) -0.001(2)
C26 0.054(4) 0.025(3) 0.067(5) 0.013(3) 0.036(4) 0.011(3)

loop_
_atom_type_symbol
_atom_type_description
_atom_type_scat_dispersion_real
_atom_type_scat_dispersion_imag
_atom_type_scat_source
C C 0.0033 0.0016 'International Tables Vol C Tables 4.2.6.8 and 6.1.1.4'
H H 0.0000 0.0000 'International Tables Vol C Tables 4.2.6.8 and 6.1.1.4'
Au Au -2.0133 8.8022 'International Tables Vol C Tables 4.2.6.8 and 6.1.1.4'
Cl Cl 0.1484 0.1585 'International Tables Vol C Tables 4.2.6.8 and 6.1.1.4'
Cu Cu 0.3201 1.2651 'International Tables Vol C Tables 4.2.6.8 and 6.1.1.4'
P P 0.1023 0.0942 'International Tables Vol C Tables 4.2.6.8 and 6.1.1.4'

loop_
_exptl_crystal_face_index_h
_exptl_crystal_face_index_k
_exptl_crystal_face_index_l
_exptl_crystal_face_perp_dist
0 2 -1 0.0696
-13 4 1 0.1696
13 -1 -2 0.1667
0 9 -17 0.0732
-2 -9 18 0.0134
0 1 -16 0.0515
0 -1 16 0.0206
0 -16 0 0.0130
2 2 14 0.0393
1 7 10 0.0412
0 -14 15 0.0103
0 13 5 0.0493

loop_
_geom_angle_atom_site_label_1
_geom_angle_atom_site_label_2
_geom_angle_atom_site_label_3
_geom_angle
_geom_angle_site_symmetry_1
_geom_angle_site_symmetry_3
_geom_angle_publ_flag
Cu1 Au1 Au1 133.143(14) . 2_666 ?
P1 Au1 Au1 84.21(3) . 2_666 ?
P1 Au1 Cu1 88.44(3) . . ?
P2 Au1 Au1 93.76(3) 2_666 2_666 ?
P2 Au1 Cu1 104.10(3) 2_666 . ?
P2 Au1 P1 164.21(4) 2_666 . ?
Cl2 Cu1 Au1 95.16(4) . . ?
Cl1 Cu1 Au1 89.61(4) . . ?
Cl1 Cu1 Cl2 174.64(6) . . ?
C7 P1 Au1 109.29(15) . . ?
C7 P1 C25 106.2(2) . . ?
C7 P1 C1 104.98(19) . . ?
C25 P1 Au1 112.44(14) . . ?
C1 P1 Au1 118.51(15) . . ?
C1 P1 C25 104.51(19) . . ?
C25 P2 Au1 110.89(14) . 2_666 ?
C19 P2 Au1 120.23(14) . 2_666 ?
C19 P2 C25 105.48(19) . . ?
C13 P2 Au1 109.13(14) . 2_666 ?
C13 P2 C25 104.09(18) . . ?
C13 P2 C19 105.8(2) . . ?
C7 C12 H12 119.8 . . ?
C11 C12 H12 119.8 . . ?
C11 C12 C7 120.5(4) . . ?
C12 C7 P1 120.5(3) . . ?
C12 C7 C8 119.4(4) . . ?
C8 C7 P1 120.0(3) . . ?
P1 C25 P2 112.5(2) . . ?
P1 C25 H25A 109.1 . . ?
P1 C25 H25B 109.1 . . ?
P2 C25 H25A 109.1 . . ?
P2 C25 H25B 109.1 . . ?
H25A C25 H25B 107.8 . . ?
C20 C19 P2 120.7(3) . . ?
C20 C19 C24 119.2(4) . . ?
C24 C19 P2 120.1(3) . . ?
C19 C20 H20 120.1 . . ?
C19 C20 C21 119.8(4) . . ?
C21 C20 H20 120.1 . . ?
C2 C1 P1 121.9(3) . . ?
C2 C1 C6 120.0(4) . . ?
C6 C1 P1 118.1(3) . . ?
C13 C14 H14 120.2 . . ?
C15 C14 H14 120.2 . . ?
C15 C14 C13 119.7(4) . . ?
C14 C13 P2 118.2(3) . . ?
C18 C13 P2 122.6(3) . . ?
C18 C13 C14 119.2(4) . . ?
C12 C11 H11 119.9 . . ?
C10 C11 C12 120.1(5) . . ?
C10 C11 H11 119.9 . . ?
C14 C15 H15 119.7 . . ?
C16 C15 C14 120.5(4) . . ?
C16 C15 H15 119.7 . . ?
C20 C21 H21 119.7 . . ?
C22 C21 C20 120.5(4) . . ?
C22 C21 H21 119.7 . . ?
C7 C8 H8 120.3 . . ?
C9 C8 C7 119.5(4) . . ?
C9 C8 H8 120.3 . . ?
C1 C2 H2 120.0 . . ?
C3 C2 C1 120.1(4) . . ?
C3 C2 H2 120.0 . . ?
C15 C16 H16 120.1 . . ?
C15 C16 C17 119.7(4) . . ?
C17 C16 H16 120.1 . . ?
C6 C5 H5 119.7 . . ?
C4 C5 H5 119.7 . . ?
C4 C5 C6 120.7(4) . . ?
C1 C6 H6 120.4 . . ?
C5 C6 C1 119.3(4) . . ?
C5 C6 H6 120.4 . . ?
C13 C18 H18 119.8 . . ?
C17 C18 C13 120.5(4) . . ?
C17 C18 H18 119.8 . . ?
C16 C17 H17 119.8 . . ?
C18 C17 C16 120.4(4) . . ?
C18 C17 H17 119.8 . . ?
C19 C24 H24 119.6 . . ?
C23 C24 C19 120.7(4) . . ?
C23 C24 H24 119.6 . . ?
C21 C22 H22 119.9 . . ?
C21 C22 C23 120.3(5) . . ?
C23 C22 H22 119.9 . . ?
C5 C4 H4 120.1 . . ?
C3 C4 C5 119.7(4) . . ?
C3 C4 H4 120.1 . . ?
C11 C10 H10 120.0 . . ?
C11 C10 C9 119.9(4) . . ?
C9 C10 H10 120.0 . . ?
C8 C9 C10 120.5(4) . . ?
C8 C9 H9 119.7 . . ?
C10 C9 H9 119.7 . . ?
C24 C23 C22 119.4(5) . . ?
C24 C23 H23 120.3 . . ?
C22 C23 H23 120.3 . . ?
C2 C3 H3 119.9 . . ?
C4 C3 C2 120.3(4) . . ?
C4 C3 H3 119.9 . . ?
Cl4 C26 Cl3 111.7(3) . . ?
Cl4 C26 H26A 109.3 . . ?
Cl4 C26 H26B 109.3 . . ?
Cl3 C26 H26A 109.3 . . ?
Cl3 C26 H26B 109.3 . . ?
H26A C26 H26B 107.9 . . ?

loop_
_geom_bond_atom_site_label_1
_geom_bond_atom_site_label_2
_geom_bond_distance
_geom_bond_site_symmetry_2
_geom_bond_publ_flag
Au1 Au1 3.0656(4) 2_666 ?
Au1 Cu1 2.7706(6) . ?
Au1 P1 2.3247(11) . ?
Au1 P2 2.3161(11) 2_666 ?
Cu1 Cl2 2.1172(12) . ?
Cu1 Cl1 2.1172(12) . ?
P1 C7 1.815(4) . ?
P1 C25 1.833(4) . ?
P1 C1 1.818(4) . ?
P2 C25 1.834(4) . ?
P2 C19 1.820(5) . ?
P2 C13 1.810(4) . ?
Cl4 C26 1.752(6) . ?
Cl3 C26 1.773(7) . ?
C12 H12 0.9500 . ?
C12 C7 1.388(6) . ?
C12 C11 1.386(6) . ?
C7 C8 1.402(6) . ?
C25 H25A 0.9900 . ?
C25 H25B 0.9900 . ?
C19 C20 1.388(6) . ?
C19 C24 1.394(6) . ?
C20 H20 0.9500 . ?
C20 C21 1.390(7) . ?
C1 C2 1.392(6) . ?
C1 C6 1.396(6) . ?
C14 H14 0.9500 . ?
C14 C13 1.410(5) . ?
C14 C15 1.391(6) . ?
C13 C18 1.393(6) . ?
C11 H11 0.9500 . ?
C11 C10 1.378(7) . ?
C15 H15 0.9500 . ?
C15 C16 1.380(6) . ?
C21 H21 0.9500 . ?
C21 C22 1.369(7) . ?
C8 H8 0.9500 . ?
C8 C9 1.388(7) . ?
C2 H2 0.9500 . ?
C2 C3 1.388(6) . ?
C16 H16 0.9500 . ?
C16 C17 1.395(6) . ?
C5 H5 0.9500 . ?
C5 C6 1.393(6) . ?
C5 C4 1.389(7) . ?
C6 H6 0.9500 . ?
C18 H18 0.9500 . ?
C18 C17 1.377(6) . ?
C17 H17 0.9500 . ?
C24 H24 0.9500 . ?
C24 C23 1.382(7) . ?
C22 H22 0.9500 . ?
C22 C23 1.390(7) . ?
C4 H4 0.9500 . ?
C4 C3 1.386(7) . ?
C10 H10 0.9500 . ?
C10 C9 1.388(7) . ?
C9 H9 0.9500 . ?
C23 H23 0.9500 . ?
C3 H3 0.9500 . ?
C26 H26A 0.9900 . ?
C26 H26B 0.9900 . ?

loop_
_geom_torsion_atom_site_label_1
_geom_torsion_atom_site_label_2
_geom_torsion_atom_site_label_3
_geom_torsion_atom_site_label_4
_geom_torsion
_geom_torsion_site_symmetry_1
_geom_torsion_site_symmetry_2
_geom_torsion_site_symmetry_3
_geom_torsion_site_symmetry_4
_geom_torsion_publ_flag
Au1 P1 C7 C12 -12.1(4) . . . . ?
Au1 P1 C7 C8 169.7(3) . . . . ?
Au1 P1 C25 P2 61.2(2) . . . . ?
Au1 P1 C1 C2 108.8(4) . . . . ?
Au1 P1 C1 C6 -72.7(4) . . . . ?
Au1 P2 C25 P1 -41.6(2) 2_666 . . . ?
Au1 P2 C19 C20 3.1(4) 2_666 . . . ?
Au1 P2 C19 C24 -175.8(3) 2_666 . . . ?
Au1 P2 C13 C14 28.3(4) 2_666 . . . ?
Au1 P2 C13 C18 -152.2(4) 2_666 . . . ?
P1 C7 C8 C9 177.9(4) . . . . ?
P1 C1 C2 C3 177.7(4) . . . . ?
P1 C1 C6 C5 -177.7(4) . . . . ?
P2 C19 C20 C21 -177.5(3) . . . . ?
P2 C19 C24 C23 178.0(4) . . . . ?
P2 C13 C18 C17 -178.8(4) . . . . ?
C12 C7 C8 C9 -0.3(7) . . . . ?
C12 C11 C10 C9 0.0(8) . . . . ?
C7 P1 C25 P2 -58.3(3) . . . . ?
C7 P1 C1 C2 -128.9(4) . . . . ?
C7 P1 C1 C6 49.6(4) . . . . ?
C7 C12 C11 C10 -0.8(7) . . . . ?
C7 C8 C9 C10 -0.5(8) . . . . ?
C25 P1 C7 C12 109.4(4) . . . . ?
C25 P1 C7 C8 -68.8(4) . . . . ?
C25 P1 C1 C2 -17.3(4) . . . . ?
C25 P1 C1 C6 161.2(4) . . . . ?
C25 P2 C19 C20 -123.0(4) . . . . ?
C25 P2 C19 C24 58.1(4) . . . . ?
C25 P2 C13 C14 146.8(4) . . . . ?
C25 P2 C13 C18 -33.7(4) . . . . ?
C19 P2 C25 P1 90.1(3) . . . . ?
C19 P2 C13 C14 -102.3(4) . . . . ?
C19 P2 C13 C18 77.2(4) . . . . ?
C19 C20 C21 C22 -1.1(7) . . . . ?
C19 C24 C23 C22 0.2(7) . . . . ?
C20 C19 C24 C23 -1.0(7) . . . . ?
C20 C21 C22 C23 0.3(7) . . . . ?
C1 P1 C7 C12 -140.2(4) . . . . ?
C1 P1 C7 C8 41.6(4) . . . . ?
C1 P1 C25 P2 -169.0(2) . . . . ?
C1 C2 C3 C4 0.3(7) . . . . ?
C14 C13 C18 C17 0.7(7) . . . . ?
C14 C15 C16 C17 0.9(7) . . . . ?
C13 P2 C25 P1 -158.8(2) . . . . ?
C13 P2 C19 C20 127.1(4) . . . . ?
C13 P2 C19 C24 -51.8(4) . . . . ?
C13 C14 C15 C16 -0.4(7) . . . . ?
C13 C18 C17 C16 -0.2(7) . . . . ?
C11 C12 C7 P1 -177.2(4) . . . . ?
C11 C12 C7 C8 1.0(7) . . . . ?
C11 C10 C9 C8 0.7(8) . . . . ?
C15 C14 C13 P2 179.2(4) . . . . ?
C15 C14 C13 C18 -0.3(7) . . . . ?
C15 C16 C17 C18 -0.5(7) . . . . ?
C21 C22 C23 C24 0.2(8) . . . . ?
C2 C1 C6 C5 0.8(7) . . . . ?
C5 C4 C3 C2 0.1(7) . . . . ?
C6 C1 C2 C3 -0.8(7) . . . . ?
C6 C5 C4 C3 -0.1(7) . . . . ?
C24 C19 C20 C21 1.4(7) . . . . ?
C4 C5 C6 C1 -0.4(7) . . . . ?

loop_
_exptl_oxdiff_crystal_face_indexfrac_h
_exptl_oxdiff_crystal_face_indexfrac_k
_exptl_oxdiff_crystal_face_indexfrac_l
_exptl_oxdiff_crystal_face_x
_exptl_oxdiff_crystal_face_y
_exptl_oxdiff_crystal_face_z
-0.0000 2.0000 -1.0000 0.0032 0.1113 0.0207
-13.2101 4.1607 0.6636 -0.0000 -0.0576 0.9983
13.3276 -1.3866 -2.1504 0.0000 0.2149 -0.9766
-0.0361 9.0698 -17.2482 -0.7560 0.5493 0.3560
-1.6248 -8.7623 17.9213 0.7849 -0.5702 -0.2425
0.1340 0.7339 -15.9877 -0.9435 0.0992 0.3162
-0.1340 -0.7339 15.9877 0.9435 -0.0992 -0.3162
-0.0804 -16.0245 0.2069 -0.5000 -0.8660 0.0000
1.8010 1.9501 13.5265 0.9054 0.0952 -0.4138
1.4310 7.2681 10.1659 0.8667 0.3859 -0.3162
0.0206 -14.2431 15.3279 0.4743 -0.8216 -0.3162
0.2844 12.5568 5.4813 0.7366 0.6633 -0.1322
